data_7043679
loop_
_publ_author_name
'Skoch, Karel'
'Cisarova, Ivana'
'Schulz, Jiri'
'Siemeling, Ulrich'
'Stepnicka, Petr'

_publ_section_title
;
 Synthesis and characterization of
 1'-(diphenylphosphino)-1-isocyanoferrocene, an organometallic ligand
 combining two different soft donor moieties, and its Group 11 metal
 complexes
;
_journal_name_full 'Dalton Trans.'
_journal_paper_doi 10.1039/C7DT02336G
_journal_year 2017
_chemical_formula_moiety 'C23 H18 Ag Cl Fe N P'
_chemical_formula_sum 'C23 H18 Ag Cl Fe N P'
_chemical_formula_weight 538.52
_chemical_name_systematic
; 
 ? 
;
_space_group_crystal_system triclinic
_space_group_IT_number 2
_space_group_name_Hall '-P 1'
_space_group_name_H-M_alt 'P -1'
_symmetry_space_group_name_Hall '-P 1'
_symmetry_space_group_name_H-M 'P -1'
_atom_sites_solution_hydrogens geom
_atom_sites_solution_primary direct
_atom_sites_solution_secondary difmap
_audit_creation_method SHELXL-97
_audit_update_record
;
2017-06-26 deposited with the CCDC.
2017-07-17 downloaded from the CCDC.
;
_cell_angle_alpha 110.2155(11)
_cell_angle_beta 103.2597(12)
_cell_angle_gamma 95.5911(12)
_cell_formula_units_Z 2
_cell_length_a 8.3719(2)
_cell_length_b 9.6949(3)
_cell_length_c 13.6401(4)
_cell_measurement_reflns_used 7215
_cell_measurement_temperature 150(2)
_cell_measurement_theta_max 27.58
_cell_measurement_theta_min 2.55
_cell_volume 992.10(5)
_computing_cell_refinement 'SAINT V8.34A (Bruker AXS Inc., 2013)'
_computing_data_collection 'Bruker Instrument Service v2015.5.1.2'
_computing_data_reduction 'SAINT V8.34A (Bruker AXS Inc., 2013)'
_computing_molecular_graphics 'PLATON (Spek, 2003)'
_computing_publication_material 'PLATON (Spek, 2003)'
_computing_structure_refinement 'SHELXL-97 (Sheldrick, 1997)'
_computing_structure_solution 'SHELXS-97 (Sheldrick, 1990)'
_diffrn_ambient_temperature 150(2)
_diffrn_measured_fraction_theta_full 0.999
_diffrn_measured_fraction_theta_max 0.999
_diffrn_measurement_device_type 'Bruker APEX-II CCD'
_diffrn_measurement_method '\f and \w scans'
_diffrn_radiation_monochromator graphite
_diffrn_radiation_source 'fine-focus sealed tube'
_diffrn_radiation_type MoK\a
_diffrn_radiation_wavelength 0.71073
_diffrn_reflns_av_R_equivalents 0.0192
_diffrn_reflns_av_sigmaI/netI 0.0303
_diffrn_reflns_limit_h_max 10
_diffrn_reflns_limit_h_min -10
_diffrn_reflns_limit_k_max 12
_diffrn_reflns_limit_k_min -12
_diffrn_reflns_limit_l_max 17
_diffrn_reflns_limit_l_min -17
_diffrn_reflns_number 10290
_diffrn_reflns_theta_full 27.50
_diffrn_reflns_theta_max 27.50
_diffrn_reflns_theta_min 1.66
_exptl_absorpt_coefficient_mu 1.942
_exptl_absorpt_correction_T_max 0.7727
_exptl_absorpt_correction_T_min 0.5497
_exptl_absorpt_correction_type numerical
_exptl_absorpt_process_details 'SADABS V2014/5 (Bruker AXS Inc.)'
_exptl_crystal_colour orange
_exptl_crystal_density_diffrn 1.803
_exptl_crystal_density_method 'not measured'
_exptl_crystal_description prism
_exptl_crystal_F_000 536
_exptl_crystal_size_max 0.35
_exptl_crystal_size_mid 0.15
_exptl_crystal_size_min 0.14
_refine_diff_density_max 0.662
_refine_diff_density_min -0.508
_refine_diff_density_rms 0.086
_refine_ls_extinction_method none
_refine_ls_goodness_of_fit_ref 1.056
_refine_ls_hydrogen_treatment constr
_refine_ls_matrix_type full
_refine_ls_number_parameters 257
_refine_ls_number_reflns 4556
_refine_ls_number_restraints 0
_refine_ls_restrained_S_all 1.056
_refine_ls_R_factor_all 0.0329
_refine_ls_R_factor_gt 0.0266
_refine_ls_shift/su_max 0.000
_refine_ls_shift/su_mean 0.000
_refine_ls_structure_factor_coef Fsqd
_refine_ls_weighting_details 'calc w=1/[\s^2^(Fo^2^)+(0.0330P)^2^+0.6700P] where P=(Fo^2^+2Fc^2^)/3'
_refine_ls_weighting_scheme calc
_refine_ls_wR_factor_gt 0.0666
_refine_ls_wR_factor_ref 0.0694
_reflns_number_gt 3960
_reflns_number_total 4556
_reflns_threshold_expression >2sigma(I)
_cod_data_source_file c7dt02336g2.cif
_cod_data_source_block ks485
_cod_database_code 7043679

loop_
_symmetry_equiv_pos_as_xyz
'x, y, z'
'-x, -y, -z'

loop_
_atom_site_label
_atom_site_type_symbol
_atom_site_fract_x
_atom_site_fract_y
_atom_site_fract_z
_atom_site_U_iso_or_equiv
_atom_site_adp_type
_atom_site_occupancy
_atom_site_symmetry_multiplicity
_atom_site_calc_flag
_atom_site_refinement_flags
Ag1 Ag 0.53218(2) 0.05044(2) 0.385047(16) 0.02223(7) Uani 0.9683(5) 1 d P
Ag2 Ag 0.4415(8) 0.0307(7) 0.3997(5) 0.02223(7) Uani 0.0317(5) 1 d P
Fe Fe 0.17017(4) 0.35099(4) 0.29437(3) 0.01763(9) Uani 1 1 d .
P P 0.27799(8) 0.00391(7) 0.23714(5) 0.01651(13) Uani 1 1 d .
Cl Cl 0.48972(8) 0.19865(7) 0.57719(5) 0.02378(14) Uani 1 1 d .
N N -0.1218(3) 0.2278(2) 0.36977(19) 0.0259(5) Uani 1 1 d .
C1 C 0.0104(3) 0.3379(3) 0.3843(2) 0.0221(5) Uani 1 1 d .
C2 C -0.0066(3) 0.4610(3) 0.3510(2) 0.0224(5) Uani 1 1 d .
H2 H -0.1051 0.4752 0.3077 0.027 Uiso 1 1 calc R
C3 C 0.1504(3) 0.5573(3) 0.3944(2) 0.0279(6) Uani 1 1 d .
H3 H 0.1769 0.6489 0.3854 0.034 Uiso 1 1 calc R
C4 C 0.2622(3) 0.4951(3) 0.4536(2) 0.0279(6) Uani 1 1 d .
H4 H 0.3762 0.5387 0.4916 0.033 Uiso 1 1 calc R
C5 C 0.1777(3) 0.3578(3) 0.4474(2) 0.0244(5) Uani 1 1 d .
H5 H 0.2235 0.2920 0.4791 0.029 Uiso 1 1 calc R
C6 C 0.2432(3) 0.1646(3) 0.20412(19) 0.0179(5) Uani 1 1 d .
C7 C 0.0963(3) 0.1912(3) 0.1404(2) 0.0240(5) Uani 1 1 d .
H7 H -0.0085 0.1240 0.1062 0.029 Uiso 1 1 calc R
C8 C 0.1353(4) 0.3363(3) 0.1376(2) 0.0300(6) Uani 1 1 d .
H8 H 0.0608 0.3825 0.1011 0.036 Uiso 1 1 calc R
C9 C 0.3047(4) 0.3996(3) 0.1989(2) 0.0295(6) Uani 1 1 d .
H9 H 0.3632 0.4953 0.2102 0.035 Uiso 1 1 calc R
C10 C 0.3713(3) 0.2959(3) 0.2401(2) 0.0222(5) Uani 1 1 d .
H10 H 0.4820 0.3103 0.2843 0.027 Uiso 1 1 calc R
C11 C -0.2352(3) 0.1504(3) 0.3717(2) 0.0264(6) Uani 1 1 d .
C12 C 0.0780(3) -0.0785(3) 0.2443(2) 0.0206(5) Uani 1 1 d .
C13 C 0.0690(3) -0.0903(3) 0.3423(2) 0.0265(6) Uani 1 1 d .
H13 H 0.1643 -0.0522 0.4041 0.032 Uiso 1 1 calc R
C14 C -0.0803(4) -0.1582(3) 0.3484(3) 0.0333(7) Uani 1 1 d .
H14 H -0.0863 -0.1680 0.4144 0.040 Uiso 1 1 calc R
C15 C -0.2195(4) -0.2115(3) 0.2598(3) 0.0374(8) Uani 1 1 d .
H15 H -0.3210 -0.2574 0.2651 0.045 Uiso 1 1 calc R
C16 C -0.2126(4) -0.1983(3) 0.1619(3) 0.0352(7) Uani 1 1 d .
H16 H -0.3095 -0.2330 0.1013 0.042 Uiso 1 1 calc R
C17 C -0.0629(3) -0.1341(3) 0.1544(2) 0.0276(6) Uani 1 1 d .
H17 H -0.0563 -0.1280 0.0874 0.033 Uiso 1 1 calc R
C18 C 0.2966(3) -0.1341(3) 0.1110(2) 0.0189(5) Uani 1 1 d .
C19 C 0.3262(3) -0.0978(3) 0.0260(2) 0.0225(5) Uani 1 1 d .
H19 H 0.3308 0.0023 0.0297 0.027 Uiso 1 1 calc R
C20 C 0.3489(3) -0.2071(3) -0.0643(2) 0.0303(6) Uani 1 1 d .
H20 H 0.3693 -0.1814 -0.1222 0.036 Uiso 1 1 calc R
C21 C 0.3420(3) -0.3536(3) -0.0710(2) 0.0319(6) Uani 1 1 d .
H21 H 0.3572 -0.4283 -0.1332 0.038 Uiso 1 1 calc R
C22 C 0.3130(4) -0.3900(3) 0.0135(2) 0.0326(6) Uani 1 1 d .
H22 H 0.3081 -0.4902 0.0095 0.039 Uiso 1 1 calc R
C23 C 0.2911(4) -0.2809(3) 0.1042(2) 0.0297(6) Uani 1 1 d .
H23 H 0.2721 -0.3068 0.1623 0.036 Uiso 1 1 calc R

loop_
_atom_site_aniso_label
_atom_site_aniso_U_11
_atom_site_aniso_U_22
_atom_site_aniso_U_33
_atom_site_aniso_U_23
_atom_site_aniso_U_13
_atom_site_aniso_U_12
Ag1 0.02160(12) 0.02364(12) 0.02190(11) 0.00991(9) 0.00597(8) 0.00205(8)
Ag2 0.02160(12) 0.02364(12) 0.02190(11) 0.00991(9) 0.00597(8) 0.00205(8)
Fe 0.02045(18) 0.01627(18) 0.01841(18) 0.00629(14) 0.00912(14) 0.00606(13)
P 0.0198(3) 0.0152(3) 0.0152(3) 0.0052(2) 0.0068(2) 0.0040(2)
Cl 0.0304(3) 0.0202(3) 0.0236(3) 0.0092(3) 0.0116(3) 0.0045(2)
N 0.0294(12) 0.0238(12) 0.0276(12) 0.0085(10) 0.0152(10) 0.0063(9)
C1 0.0249(13) 0.0198(13) 0.0214(13) 0.0035(10) 0.0128(10) 0.0041(10)
C2 0.0235(13) 0.0213(13) 0.0248(13) 0.0077(11) 0.0104(11) 0.0101(10)
C3 0.0339(15) 0.0198(13) 0.0315(15) 0.0052(12) 0.0184(12) 0.0068(11)
C4 0.0237(13) 0.0318(15) 0.0216(13) 0.0009(12) 0.0093(11) 0.0033(11)
C5 0.0275(14) 0.0303(14) 0.0192(13) 0.0097(11) 0.0109(11) 0.0111(11)
C6 0.0212(12) 0.0183(12) 0.0160(11) 0.0056(10) 0.0090(10) 0.0068(9)
C7 0.0295(14) 0.0255(14) 0.0157(12) 0.0048(10) 0.0062(10) 0.0110(11)
C8 0.0444(17) 0.0333(15) 0.0241(14) 0.0177(13) 0.0162(13) 0.0198(13)
C9 0.0435(17) 0.0232(14) 0.0356(16) 0.0164(12) 0.0265(14) 0.0111(12)
C10 0.0248(13) 0.0220(13) 0.0260(13) 0.0104(11) 0.0154(11) 0.0075(10)
C11 0.0271(14) 0.0261(14) 0.0268(14) 0.0090(12) 0.0110(11) 0.0035(11)
C12 0.0245(13) 0.0164(12) 0.0229(13) 0.0061(10) 0.0117(10) 0.0060(10)
C13 0.0317(14) 0.0264(14) 0.0297(14) 0.0148(12) 0.0155(12) 0.0112(11)
C14 0.0431(17) 0.0306(15) 0.0417(17) 0.0200(14) 0.0283(15) 0.0138(13)
C15 0.0353(16) 0.0226(14) 0.058(2) 0.0088(14) 0.0316(16) 0.0032(12)
C16 0.0262(14) 0.0244(14) 0.0396(17) -0.0052(13) 0.0121(13) -0.0054(11)
C17 0.0289(14) 0.0239(14) 0.0227(13) 0.0004(11) 0.0092(11) -0.0006(11)
C18 0.0172(11) 0.0190(12) 0.0189(12) 0.0041(10) 0.0067(9) 0.0045(9)
C19 0.0211(12) 0.0235(13) 0.0218(13) 0.0066(11) 0.0075(10) 0.0037(10)
C20 0.0301(14) 0.0357(16) 0.0215(14) 0.0043(12) 0.0124(11) 0.0028(12)
C21 0.0291(14) 0.0320(16) 0.0254(14) -0.0030(12) 0.0108(12) 0.0090(12)
C22 0.0420(17) 0.0180(13) 0.0354(16) 0.0030(12) 0.0154(14) 0.0105(12)
C23 0.0399(16) 0.0261(14) 0.0269(14) 0.0095(12) 0.0148(12) 0.0126(12)

loop_
_atom_type_symbol
_atom_type_description
_atom_type_scat_dispersion_real
_atom_type_scat_dispersion_imag
_atom_type_scat_source
C C 0.0033 0.0016 'International Tables Vol C Tables 4.2.6.8 and 6.1.1.4'
H H 0.0000 0.0000 'International Tables Vol C Tables 4.2.6.8 and 6.1.1.4'
N N 0.0061 0.0033 'International Tables Vol C Tables 4.2.6.8 and 6.1.1.4'
P P 0.1023 0.0942 'International Tables Vol C Tables 4.2.6.8 and 6.1.1.4'
Cl Cl 0.1484 0.1585 'International Tables Vol C Tables 4.2.6.8 and 6.1.1.4'
Fe Fe 0.3463 0.8444 'International Tables Vol C Tables 4.2.6.8 and 6.1.1.4'
Ag Ag -0.8971 1.1015 'International Tables Vol C Tables 4.2.6.8 and 6.1.1.4'

loop_
_geom_angle_atom_site_label_1
_geom_angle_atom_site_label_2
_geom_angle_atom_site_label_3
_geom_angle
_geom_angle_site_symmetry_1
_geom_angle_site_symmetry_3
Ag2 Ag1 C11 167.4(4) . 1_655
Ag2 Ag1 P 65.3(4) . .
C11 Ag1 P 117.71(8) 1_655 .
Ag2 Ag1 Cl 68.4(4) . 2_656
C11 Ag1 Cl 120.30(7) 1_655 2_656
P Ag1 Cl 103.46(2) . 2_656
Ag2 Ag1 Cl 58.7(4) . .
C11 Ag1 Cl 110.35(7) 1_655 .
P Ag1 Cl 111.46(2) . .
Cl Ag1 Cl 90.241(19) 2_656 .
Ag2 Ag1 Ag2 62.8(5) . 2_656
C11 Ag1 Ag2 115.85(14) 1_655 2_656
P Ag1 Ag2 126.42(12) . 2_656
Cl Ag1 Ag2 44.79(11) 2_656 2_656
Cl Ag1 Ag2 47.75(11) . 2_656
Ag1 Ag2 P 94.5(5) . .
Ag1 Ag2 Cl 103.0(5) . .
P Ag2 Cl 135.3(3) . .
Ag1 Ag2 Cl 92.8(5) . 2_656
P Ag2 Cl 116.8(3) . 2_656
Cl Ag2 Cl 103.2(2) . 2_656
Ag1 Ag2 Ag2 102.5(5) . 2_656
P Ag2 Ag2 158.2(4) . 2_656
Cl Ag2 Ag2 53.63(19) . 2_656
Cl Ag2 Ag2 49.53(18) 2_656 2_656
Ag1 Ag2 Ag1 117.2(5) . 2_656
P Ag2 Ag1 145.6(3) . 2_656
Cl Ag2 Ag1 53.22(12) . 2_656
Cl Ag2 Ag1 52.86(12) 2_656 2_656
Ag2 Ag2 Ag1 14.73(15) 2_656 2_656
C1 Fe C10 151.78(10) . .
C1 Fe C7 113.67(11) . .
C10 Fe C7 69.06(11) . .
C1 Fe C3 67.70(10) . .
C10 Fe C3 126.72(11) . .
C7 Fe C3 146.41(11) . .
C1 Fe C8 133.18(11) . .
C10 Fe C8 68.57(11) . .
C7 Fe C8 40.98(11) . .
C3 Fe C8 111.71(11) . .
C1 Fe C6 121.37(10) . .
C10 Fe C6 41.31(10) . .
C7 Fe C6 41.16(10) . .
C3 Fe C6 167.67(10) . .
C8 Fe C6 69.11(10) . .
C1 Fe C9 167.60(11) . .
C10 Fe C9 40.53(10) . .
C7 Fe C9 68.80(11) . .
C3 Fe C9 103.23(11) . .
C8 Fe C9 40.68(12) . .
C6 Fe C9 68.99(10) . .
C1 Fe C2 40.87(10) . .
C10 Fe C2 164.85(10) . .
C7 Fe C2 117.60(11) . .
C3 Fe C2 40.17(11) . .
C8 Fe C2 106.81(11) . .
C6 Fe C2 152.14(10) . .
C9 Fe C2 126.79(10) . .
C1 Fe C4 67.39(10) . .
C10 Fe C4 106.68(11) . .
C7 Fe C4 173.21(11) . .
C3 Fe C4 40.38(11) . .
C8 Fe C4 143.37(12) . .
C6 Fe C4 132.22(11) . .
C9 Fe C4 111.70(12) . .
C2 Fe C4 67.89(11) . .
C1 Fe C5 40.72(10) . .
C10 Fe C5 116.66(10) . .
C7 Fe C5 136.16(11) . .
C3 Fe C5 68.38(11) . .
C8 Fe C5 173.79(11) . .
C6 Fe C5 112.24(10) . .
C9 Fe C5 145.50(12) . .
C2 Fe C5 69.03(10) . .
C4 Fe C5 40.27(11) . .
C6 P C12 106.21(11) . .
C6 P C18 104.02(11) . .
C12 P C18 101.43(11) . .
C6 P Ag2 120.81(18) . .
C12 P Ag2 100.02(19) . .
C18 P Ag2 121.45(18) . .
C6 P Ag1 114.06(8) . .
C12 P Ag1 119.75(9) . .
C18 P Ag1 109.59(8) . .
C11 N C1 169.9(3) . .
N C1 C5 125.5(2) . .
N C1 C2 124.5(2) . .
C5 C1 C2 109.3(2) . .
N C1 Fe 132.71(18) . .
C5 C1 Fe 70.32(13) . .
C2 C1 Fe 70.03(13) . .
C3 C2 C1 106.8(2) . .
C3 C2 Fe 69.79(14) . .
C1 C2 Fe 69.10(13) . .
C3 C2 H2 126.6 . .
C1 C2 H2 126.6 . .
Fe C2 H2 126.1 . .
C2 C3 C4 108.5(2) . .
C2 C3 Fe 70.04(14) . .
C4 C3 Fe 69.95(15) . .
C2 C3 H3 125.7 . .
C4 C3 H3 125.7 . .
Fe C3 H3 125.8 . .
C5 C4 C3 109.2(2) . .
C5 C4 Fe 70.07(15) . .
C3 C4 Fe 69.67(16) . .
C5 C4 H4 125.4 . .
C3 C4 H4 125.4 . .
Fe C4 H4 126.5 . .
C4 C5 C1 106.1(2) . .
C4 C5 Fe 69.66(15) . .
C1 C5 Fe 68.96(14) . .
C4 C5 H5 126.9 . .
C1 C5 H5 126.9 . .
Fe C5 H5 126.0 . .
C7 C6 C10 106.9(2) . .
C7 C6 P 130.3(2) . .
C10 C6 P 122.79(19) . .
C7 C6 Fe 69.27(13) . .
C10 C6 Fe 69.00(13) . .
P C6 Fe 127.20(12) . .
C8 C7 C6 108.0(2) . .
C8 C7 Fe 69.63(15) . .
C6 C7 Fe 69.57(14) . .
C8 C7 H7 126.0 . .
C6 C7 H7 126.0 . .
Fe C7 H7 126.4 . .
C9 C8 C7 108.1(2) . .
C9 C8 Fe 69.73(15) . .
C7 C8 Fe 69.39(15) . .
C9 C8 H8 125.9 . .
C7 C8 H8 125.9 . .
Fe C8 H8 126.5 . .
C10 C9 C8 108.3(2) . .
C10 C9 Fe 69.35(13) . .
C8 C9 Fe 69.59(14) . .
C10 C9 H9 125.9 . .
C8 C9 H9 125.9 . .
Fe C9 H9 126.8 . .
C9 C10 C6 108.6(2) . .
C9 C10 Fe 70.12(14) . .
C6 C10 Fe 69.69(13) . .
C9 C10 H10 125.7 . .
C6 C10 H10 125.7 . .
Fe C10 H10 126.1 . .
N C11 Ag1 167.6(2) . 1_455
C17 C12 C13 119.7(2) . .
C17 C12 P 121.88(19) . .
C13 C12 P 118.4(2) . .
C14 C13 C12 119.4(3) . .
C14 C13 H13 120.3 . .
C12 C13 H13 120.3 . .
C15 C14 C13 120.7(3) . .
C15 C14 H14 119.7 . .
C13 C14 H14 119.7 . .
C14 C15 C16 120.4(3) . .
C14 C15 H15 119.8 . .
C16 C15 H15 119.8 . .
C17 C16 C15 119.2(3) . .
C17 C16 H16 120.4 . .
C15 C16 H16 120.4 . .
C16 C17 C12 120.6(3) . .
C16 C17 H17 119.7 . .
C12 C17 H17 119.7 . .
C19 C18 C23 119.0(2) . .
C19 C18 P 123.51(19) . .
C23 C18 P 117.34(19) . .
C20 C19 C18 120.2(2) . .
C20 C19 H19 119.9 . .
C18 C19 H19 119.9 . .
C21 C20 C19 120.5(3) . .
C21 C20 H20 119.7 . .
C19 C20 H20 119.7 . .
C22 C21 C20 119.4(2) . .
C22 C21 H21 120.3 . .
C20 C21 H21 120.3 . .
C21 C22 C23 120.3(3) . .
C21 C22 H22 119.9 . .
C23 C22 H22 119.9 . .
C22 C23 C18 120.6(3) . .
C22 C23 H23 119.7 . .
C18 C23 H23 119.7 . .

loop_
_geom_bond_atom_site_label_1
_geom_bond_atom_site_label_2
_geom_bond_distance
_geom_bond_site_symmetry_2
Ag1 Ag2 0.849(7) .
Ag1 C11 2.164(3) 1_655
Ag1 P 2.4529(7) .
Ag1 Cl 2.6358(6) 2_656
Ag1 Cl 2.6428(6) .
Ag1 Ag2 3.259(6) 2_656
Ag2 P 2.236(6) .
Ag2 Cl 2.319(6) .
Ag2 Cl 2.454(6) 2_656
Ag2 Ag2 2.968(12) 2_656
Ag2 Ag1 3.259(6) 2_656
Fe C1 2.033(2) .
Fe C10 2.035(2) .
Fe C7 2.040(3) .
Fe C3 2.042(3) .
Fe C8 2.043(3) .
Fe C6 2.044(2) .
Fe C9 2.045(2) .
Fe C2 2.046(2) .
Fe C4 2.046(3) .
Fe C5 2.052(2) .
P C6 1.797(2) .
P C12 1.822(2) .
P C18 1.830(2) .
Cl Ag2 2.454(6) 2_656
Cl Ag1 2.6358(6) 2_656
N C11 1.162(3) .
N C1 1.388(3) .
C1 C5 1.421(4) .
C1 C2 1.424(4) .
C2 C3 1.404(4) .
C2 H2 0.9500 .
C3 C4 1.411(4) .
C3 H3 0.9500 .
C4 C5 1.410(4) .
C4 H4 0.9500 .
C5 H5 0.9500 .
C6 C7 1.435(3) .
C6 C10 1.439(3) .
C7 C8 1.429(4) .
C7 H7 0.9500 .
C8 C9 1.421(4) .
C8 H8 0.9500 .
C9 C10 1.413(4) .
C9 H9 0.9500 .
C10 H10 0.9500 .
C11 Ag1 2.164(3) 1_455
C12 C17 1.393(4) .
C12 C13 1.397(3) .
C13 C14 1.389(4) .
C13 H13 0.9500 .
C14 C15 1.375(5) .
C14 H14 0.9500 .
C15 C16 1.397(5) .
C15 H15 0.9500 .
C16 C17 1.386(4) .
C16 H16 0.9500 .
C17 H17 0.9500 .
C18 C19 1.387(3) .
C18 C23 1.390(4) .
C19 C20 1.387(3) .
C19 H19 0.9500 .
C20 C21 1.386(4) .
C20 H20 0.9500 .
C21 C22 1.380(4) .
C21 H21 0.9500 .
C22 C23 1.385(4) .
C22 H22 0.9500 .
C23 H23 0.9500 .
